data_4301558
loop_
_publ_author_name
'William J. Evans'
'Sara E. Lorenz'
'Joseph W. Ziller'

_publ_section_title
;
Investigating Metal Size Effects in the Ln2(\m-\h2:\h2-N2) Reduction
System: Reductive Reactivity with Complexes of the Largest and Smallest
Trivalent Lanthanide Ions, La3+ and Lu3+
;
_journal_name_full 'Inorganic Chemistry'
_journal_page_first 2001
_journal_page_last 2009
_journal_paper_doi 10.1021/ic801853d
_journal_volume 48
_journal_year 2009
_chemical_formula_sum 'C31 H47 La O'
_chemical_formula_weight 574.60
_chemical_name_systematic
; 
 ? 
;
_space_group_IT_number 205
_symmetry_cell_setting cubic
_symmetry_space_group_name_Hall '-P 2ac 2ab 3'
_symmetry_space_group_name_H-M 'P a -3'
_atom_sites_solution_hydrogens geom
_atom_sites_solution_primary direct
_atom_sites_solution_secondary difmap
_audit_creation_method SHELXTL
_cell_angle_alpha 90.00
_cell_angle_beta 90.00
_cell_angle_gamma 90.00
_cell_formula_units_Z 8
_cell_length_a 17.7403(4)
_cell_length_b 17.7403(4)
_cell_length_c 17.7403(4)
_cell_measurement_reflns_used 9864
_cell_measurement_temperature 103(2)
_cell_measurement_theta_max 28.65
_cell_measurement_theta_min 2.30
_cell_volume 5583.2(2)
_computing_cell_refinement 'Bruker SMART APEX2/SAINT'
_computing_data_collection 'Bruker SMART APEX2'
_computing_data_reduction 'Bruker SAINT'
_computing_molecular_graphics 'Bruker SHELXTL'
_computing_publication_material 'Bruker SHELXTL'
_computing_structure_refinement 'Bruker SHELXTL'
_computing_structure_solution 'Bruker SHELXTL'
_diffrn_ambient_temperature 103(2)
_diffrn_measured_fraction_theta_full 1.000
_diffrn_measured_fraction_theta_max 1.000
_diffrn_measurement_device_type 'Bruker SMART APEX II CCD'
_diffrn_measurement_method 'phi and omega'
_diffrn_radiation_monochromator graphite
_diffrn_radiation_source 'fine-focus sealed tube'
_diffrn_radiation_type MoK\a
_diffrn_radiation_wavelength 0.71073
_diffrn_reflns_av_R_equivalents 0.0291
_diffrn_reflns_av_sigmaI/netI 0.0078
_diffrn_reflns_limit_h_max 22
_diffrn_reflns_limit_h_min -22
_diffrn_reflns_limit_k_max 22
_diffrn_reflns_limit_k_min -22
_diffrn_reflns_limit_l_max 22
_diffrn_reflns_limit_l_min -22
_diffrn_reflns_number 56714
_diffrn_reflns_theta_full 26.35
_diffrn_reflns_theta_max 26.35
_diffrn_reflns_theta_min 1.99
_exptl_absorpt_coefficient_mu 1.550
_exptl_absorpt_correction_T_max 0.6979
_exptl_absorpt_correction_T_min 0.6887
_exptl_absorpt_correction_type multi-scan
_exptl_absorpt_process_details 'Bruker SADABS'
_exptl_crystal_colour green
_exptl_crystal_density_diffrn 1.367
_exptl_crystal_density_meas 0
_exptl_crystal_density_method 'not measured'
_exptl_crystal_description cube
_exptl_crystal_F_000 2384
_exptl_crystal_size_max 0.26
_exptl_crystal_size_mid 0.25
_exptl_crystal_size_min 0.25
_refine_diff_density_max 0.752
_refine_diff_density_min -0.419
_refine_diff_density_rms 0.098
_refine_ls_extinction_method none
_refine_ls_goodness_of_fit_ref 1.197
_refine_ls_hydrogen_treatment constr
_refine_ls_matrix_type full
_refine_ls_number_parameters 104
_refine_ls_number_reflns 1914
_refine_ls_number_restraints 0
_refine_ls_restrained_S_all 1.197
_refine_ls_R_factor_all 0.0606
_refine_ls_R_factor_gt 0.0447
_refine_ls_shift/su_max 0.001
_refine_ls_shift/su_mean 0.000
_refine_ls_structure_factor_coef Fsqd
_refine_ls_weighting_details 'calc w=1/[\s^2^(Fo^2^)+(0.0252P)^2^+23.4552P] where P=(Fo^2^+2Fc^2^)/3'
_refine_ls_weighting_scheme calc
_refine_ls_wR_factor_gt 0.0952
_refine_ls_wR_factor_ref 0.1095
_reflns_number_gt 1497
_reflns_number_total 1914
_reflns_threshold_expression >2sigma(I)
_cod_data_source_file ic801853d_si_001_4.cif
_cod_data_source_block sel35
_cod_depositor_comments
;
The following automatic conversions were performed:
'_symmetry_cell_setting' value 'Cubic' changed to 'cubic' according to
'/home/saulius/struct/CIF-dictionaries/cif_core.dic' dictionary named
'cif_core.dic' version 2.4.1 from 2010-06-29.

Automatic conversion script
Id: cif_fix_enum 1527 2010-12-29 10:47:43Z saulius 
;
_cod_database_code 4301558

loop_
_symmetry_equiv_pos_as_xyz
'x, y, z'
'-x+1/2, -y, z+1/2'
'-x, y+1/2, -z+1/2'
'x+1/2, -y+1/2, -z'
'z, x, y'
'z+1/2, -x+1/2, -y'
'-z+1/2, -x, y+1/2'
'-z, x+1/2, -y+1/2'
'y, z, x'
'-y, z+1/2, -x+1/2'
'y+1/2, -z+1/2, -x'
'-y+1/2, -z, x+1/2'
'-x, -y, -z'
'x-1/2, y, -z-1/2'
'x, -y-1/2, z-1/2'
'-x-1/2, y-1/2, z'
'-z, -x, -y'
'-z-1/2, x-1/2, y'
'z-1/2, x, -y-1/2'
'z, -x-1/2, y-1/2'
'-y, -z, -x'
'y, -z-1/2, x-1/2'
'-y-1/2, z-1/2, x'
'y-1/2, z, -x-1/2'

loop_
_atom_site_label
_atom_site_type_symbol
_atom_site_fract_x
_atom_site_fract_y
_atom_site_fract_z
_atom_site_U_iso_or_equiv
_atom_site_adp_type
_atom_site_occupancy
_atom_site_symmetry_multiplicity
_atom_site_calc_flag
_atom_site_refinement_flags
_atom_site_disorder_assembly
_atom_site_disorder_group
La1 La 0.834116(15) 0.334116(15) 0.165884(15) 0.03564(17) Uani 1 3 d S . .
O1 O 0.74719(19) 0.24719(19) 0.25281(19) 0.0519(14) Uani 1 3 d S . .
C1 C 0.9522(3) 0.2580(4) 0.2439(3) 0.0586(14) Uani 1 1 d . . .
C2 C 0.9351(3) 0.2020(3) 0.1906(3) 0.0632(15) Uani 1 1 d . . .
C3 C 0.9573(3) 0.2276(4) 0.1188(3) 0.0637(15) Uani 1 1 d . . .
C4 C 0.9879(3) 0.3006(4) 0.1261(3) 0.0586(14) Uani 1 1 d . . .
C5 C 0.9862(3) 0.3192(4) 0.2038(3) 0.0589(14) Uani 1 1 d . . .
H5 H 1.0173 0.3597 0.2276 0.071 Uiso 1 1 calc R . .
C6 C 0.9453(4) 0.2510(5) 0.3284(3) 0.0750(19) Uani 1 1 d . . .
H6A H 0.9704 0.2047 0.3452 0.112 Uiso 1 1 calc R . .
H6B H 0.8919 0.2491 0.3424 0.112 Uiso 1 1 calc R . .
H6C H 0.9691 0.2946 0.3525 0.112 Uiso 1 1 calc R . .
C7 C 0.9092(5) 0.1232(4) 0.2077(5) 0.092(2) Uani 1 1 d . . .
H7A H 0.9082 0.1156 0.2624 0.138 Uiso 1 1 calc R . .
H7B H 0.9439 0.0870 0.1847 0.138 Uiso 1 1 calc R . .
H7C H 0.8585 0.1157 0.1871 0.138 Uiso 1 1 calc R . .
C8 C 0.9607(4) 0.1767(4) 0.0497(4) 0.084(2) Uani 1 1 d . . .
H8A H 0.9146 0.1464 0.0469 0.126 Uiso 1 1 calc R . .
H8B H 1.0045 0.1432 0.0536 0.126 Uiso 1 1 calc R . .
H8C H 0.9652 0.2077 0.0042 0.126 Uiso 1 1 calc R . .
C9 C 1.0257(4) 0.3455(4) 0.0642(3) 0.0733(18) Uani 1 1 d . . .
H9A H 1.0288 0.3986 0.0792 0.110 Uiso 1 1 calc R . .
H9B H 0.9962 0.3413 0.0177 0.110 Uiso 1 1 calc R . .
H9C H 1.0766 0.3258 0.0556 0.110 Uiso 1 1 calc R . .
C10 C 0.7169(10) 0.1733(10) 0.2336(10) 0.083(5) Uiso 0.43 1 d P . .
C11 C 0.7043(6) 0.1421(6) 0.3226(6) 0.081(3) Uiso 0.67 1 d P . .
C12 C 0.7152(11) 0.2673(11) 0.3303(11) 0.040(4) Uiso 0.23 1 d P . .

loop_
_atom_site_aniso_label
_atom_site_aniso_U_11
_atom_site_aniso_U_22
_atom_site_aniso_U_33
_atom_site_aniso_U_23
_atom_site_aniso_U_13
_atom_site_aniso_U_12
La1 0.03564(17) 0.03564(17) 0.03564(17) -0.00306(10) -0.00306(10) 0.00306(10)
O1 0.0519(14) 0.0519(14) 0.0519(14) 0.0044(16) 0.0044(16) -0.0044(16)
C1 0.045(3) 0.087(4) 0.044(3) 0.005(3) -0.003(2) 0.021(3)
C2 0.063(3) 0.067(4) 0.060(3) 0.004(3) -0.004(3) 0.026(3)
C3 0.060(3) 0.079(4) 0.051(3) -0.011(3) 0.003(3) 0.031(3)
C4 0.049(3) 0.078(4) 0.049(3) -0.002(3) 0.006(2) 0.014(3)
C5 0.037(3) 0.088(4) 0.052(3) -0.005(3) -0.001(2) 0.011(3)
C6 0.061(4) 0.117(6) 0.046(3) 0.003(3) -0.007(3) 0.007(4)
C7 0.108(6) 0.068(4) 0.099(5) 0.016(4) -0.018(5) 0.025(4)
C8 0.095(5) 0.090(5) 0.066(4) -0.016(4) 0.008(4) 0.038(4)
C9 0.061(4) 0.100(5) 0.058(3) 0.000(3) 0.017(3) 0.007(3)

loop_
_atom_type_symbol
_atom_type_description
_atom_type_scat_dispersion_real
_atom_type_scat_dispersion_imag
_atom_type_scat_source
C C 0.0033 0.0016 'International Tables Vol C Tables 4.2.6.8 and 6.1.1.4'
H H 0.0000 0.0000 'International Tables Vol C Tables 4.2.6.8 and 6.1.1.4'
O O 0.0106 0.0060 'International Tables Vol C Tables 4.2.6.8 and 6.1.1.4'
La La -0.2871 2.4523 'International Tables Vol C Tables 4.2.6.8 and 6.1.1.4'

loop_
_geom_angle_atom_site_label_1
_geom_angle_atom_site_label_2
_geom_angle_atom_site_label_3
_geom_angle
_geom_angle_site_symmetry_1
_geom_angle_site_symmetry_3
_geom_angle_publ_flag
Cnt La1 O1 100.3 . . ?
Cnt La1 Cnt 116.9 . . ?
O1 La1 C5 111.35(13) . 8_645 ?
O1 La1 C5 111.35(12) . . ?
C5 La1 C5 107.53(13) 8_645 . ?
O1 La1 C5 111.35(13) . 11_556 ?
C5 La1 C5 107.53(13) 8_645 11_556 ?
C5 La1 C5 107.53(13) . 11_556 ?
O1 La1 C1 82.58(12) . . ?
C5 La1 C1 126.04(18) 8_645 . ?
C5 La1 C1 29.34(17) . . ?
C5 La1 C1 115.12(17) 11_556 . ?
O1 La1 C1 82.58(12) . 11_556 ?
C5 La1 C1 115.12(17) 8_645 11_556 ?
C5 La1 C1 126.04(18) . 11_556 ?
C5 La1 C1 29.34(17) 11_556 11_556 ?
C1 La1 C1 118.36(5) . 11_556 ?
O1 La1 C1 82.58(12) . 8_645 ?
C5 La1 C1 29.34(17) 8_645 8_645 ?
C5 La1 C1 115.12(17) . 8_645 ?
C5 La1 C1 126.04(18) 11_556 8_645 ?
C1 La1 C1 118.36(5) . 8_645 ?
C1 La1 C1 118.36(5) 11_556 8_645 ?
O1 La1 C4 124.69(12) . . ?
C5 La1 C4 116.80(17) 8_645 . ?
C5 La1 C4 28.89(16) . . ?
C5 La1 C4 78.65(17) 11_556 . ?
C1 La1 C4 47.54(16) . . ?
C1 La1 C4 99.67(18) 11_556 . ?
C1 La1 C4 136.69(16) 8_645 . ?
O1 La1 C4 124.69(12) . 8_645 ?
C5 La1 C4 28.89(16) 8_645 8_645 ?
C5 La1 C4 78.65(17) . 8_645 ?
C5 La1 C4 116.80(17) 11_556 8_645 ?
C1 La1 C4 99.67(18) . 8_645 ?
C1 La1 C4 136.69(16) 11_556 8_645 ?
C1 La1 C4 47.54(16) 8_645 8_645 ?
C4 La1 C4 90.81(17) . 8_645 ?
O1 La1 C4 124.69(12) . 11_556 ?
C5 La1 C4 78.65(17) 8_645 11_556 ?
C5 La1 C4 116.80(17) . 11_556 ?
C5 La1 C4 28.89(15) 11_556 11_556 ?
C1 La1 C4 136.69(16) . 11_556 ?
C1 La1 C4 47.54(16) 11_556 11_556 ?
C1 La1 C4 99.67(18) 8_645 11_556 ?
C4 La1 C4 90.81(17) . 11_556 ?
C4 La1 C4 90.81(17) 8_645 11_556 ?
O1 La1 C2 78.95(13) . 11_556 ?
C5 La1 C2 90.57(17) 8_645 11_556 ?
C5 La1 C2 152.83(17) . 11_556 ?
C5 La1 C2 46.35(18) 11_556 11_556 ?
C1 La1 C2 143.08(17) . 11_556 ?
C1 La1 C2 27.74(17) 11_556 11_556 ?
C1 La1 C2 90.65(16) 8_645 11_556 ?
C4 La1 C2 124.51(17) . 11_556 ?
C4 La1 C2 117.14(17) 8_645 11_556 ?
C4 La1 C2 45.94(17) 11_556 11_556 ?
O1 La1 C2 78.95(13) . 8_645 ?
C5 La1 C2 46.35(18) 8_645 8_645 ?
C5 La1 C2 90.56(17) . 8_645 ?
C5 La1 C2 152.83(17) 11_556 8_645 ?
C1 La1 C2 90.65(16) . 8_645 ?
C1 La1 C2 143.08(17) 11_556 8_645 ?
C1 La1 C2 27.74(17) 8_645 8_645 ?
C4 La1 C2 117.13(17) . 8_645 ?
C4 La1 C2 45.94(17) 8_645 8_645 ?
C4 La1 C2 124.51(17) 11_556 8_645 ?
C2 La1 C2 116.42(8) 11_556 8_645 ?
O1 La1 C2 78.95(13) . . ?
C5 La1 C2 152.83(17) 8_645 . ?
C5 La1 C2 46.35(18) . . ?
C5 La1 C2 90.56(17) 11_556 . ?
C1 La1 C2 27.74(17) . . ?
C1 La1 C2 90.65(16) 11_556 . ?
C1 La1 C2 143.08(17) 8_645 . ?
C4 La1 C2 45.94(17) . . ?
C4 La1 C2 124.51(17) 8_645 . ?
C4 La1 C2 117.13(17) 11_556 . ?
C2 La1 C2 116.42(8) 11_556 . ?
C2 La1 C2 116.42(8) 8_645 . ?
O1 La1 C3 102.54(13) . 8_645 ?
C5 La1 C3 45.98(17) 8_645 8_645 ?
C5 La1 C3 69.49(16) . 8_645 ?
C5 La1 C3 143.91(18) 11_556 8_645 ?
C1 La1 C3 80.52(17) . 8_645 ?
C1 La1 C3 161.07(16) 11_556 8_645 ?
C1 La1 C3 45.81(15) 8_645 8_645 ?
C4 La1 C3 92.37(17) . 8_645 ?
C4 La1 C3 27.58(17) 8_645 8_645 ?
C4 La1 C3 118.31(17) 11_556 8_645 ?
C2 La1 C3 134.62(17) 11_556 8_645 ?
C2 La1 C3 27.18(16) 8_645 8_645 ?
C2 La1 C3 108.18(17) . 8_645 ?
O1 La1 C3 102.54(13) . 11_556 ?
C5 La1 C3 69.49(16) 8_645 11_556 ?
C5 La1 C3 143.91(18) . 11_556 ?
C5 La1 C3 45.99(17) 11_556 11_556 ?
C1 La1 C3 161.07(16) . 11_556 ?
C1 La1 C3 45.81(15) 11_556 11_556 ?
C1 La1 C3 80.52(17) 8_645 11_556 ?
C4 La1 C3 118.31(17) . 11_556 ?
C4 La1 C3 92.37(17) 8_645 11_556 ?
C4 La1 C3 27.58(17) 11_556 11_556 ?
C2 La1 C3 27.19(16) 11_556 11_556 ?
C2 La1 C3 108.18(17) 8_645 11_556 ?
C2 La1 C3 134.62(17) . 11_556 ?
C3 La1 C3 115.42(9) 8_645 11_556 ?
O1 La1 C3 102.54(13) . . ?
C5 La1 C3 143.91(18) 8_645 . ?
C5 La1 C3 45.98(17) . . ?
C5 La1 C3 69.49(16) 11_556 . ?
C1 La1 C3 45.81(15) . . ?
C1 La1 C3 80.52(17) 11_556 . ?
C1 La1 C3 161.07(16) 8_645 . ?
C4 La1 C3 27.58(17) . . ?
C4 La1 C3 118.30(17) 8_645 . ?
C4 La1 C3 92.37(17) 11_556 . ?
C2 La1 C3 108.18(17) 11_556 . ?
C2 La1 C3 134.62(17) 8_645 . ?
C2 La1 C3 27.18(16) . . ?
C3 La1 C3 115.42(9) 8_645 . ?
C3 La1 C3 115.42(9) 11_556 . ?
C10 O1 C10 88.0(11) 11_556 8_645 ?
C10 O1 C10 88.0(11) 11_556 . ?
C10 O1 C10 88.0(11) 8_645 . ?
C10 O1 C12 106.4(11) 11_556 11_556 ?
C10 O1 C12 44.0(9) 8_645 11_556 ?
C10 O1 C12 50.5(9) . 11_556 ?
C10 O1 C12 44.0(9) 11_556 . ?
C10 O1 C12 50.5(9) 8_645 . ?
C10 O1 C12 106.4(11) . . ?
C12 O1 C12 87.9(11) 11_556 . ?
C10 O1 C12 50.5(9) 11_556 8_645 ?
C10 O1 C12 106.4(11) 8_645 8_645 ?
C10 O1 C12 44.0(9) . 8_645 ?
C12 O1 C12 87.9(11) 11_556 8_645 ?
C12 O1 C12 87.9(11) . 8_645 ?
C10 O1 La1 126.7(7) 11_556 . ?
C10 O1 La1 126.7(7) 8_645 . ?
C10 O1 La1 126.7(7) . . ?
C12 O1 La1 126.8(8) 11_556 . ?
C12 O1 La1 126.8(8) . . ?
C12 O1 La1 126.8(8) 8_645 . ?
C2 C1 C5 107.0(5) . . ?
C2 C1 C6 126.3(6) . . ?
C5 C1 C6 126.2(6) . . ?
C2 C1 La1 81.3(3) . . ?
C5 C1 La1 73.1(3) . . ?
C6 C1 La1 117.4(4) . . ?
C1 C2 C3 108.7(6) . . ?
C1 C2 C7 126.0(6) . . ?
C3 C2 C7 124.6(6) . . ?
C1 C2 La1 70.9(3) . . ?
C3 C2 La1 77.4(3) . . ?
C7 C2 La1 125.2(4) . . ?
C2 C3 C4 108.7(5) . . ?
C2 C3 C8 123.2(6) . . ?
C4 C3 C8 127.1(6) . . ?
C2 C3 La1 75.4(3) . . ?
C4 C3 La1 71.1(3) . . ?
C8 C3 La1 128.6(4) . . ?
C3 C4 C5 107.2(5) . . ?
C3 C4 C9 126.0(5) . . ?
C5 C4 C9 126.3(6) . . ?
C3 C4 La1 81.3(3) . . ?
C5 C4 La1 72.2(3) . . ?
C9 C4 La1 119.3(4) . . ?
C4 C5 C1 108.4(5) . . ?
C4 C5 La1 78.9(3) . . ?
C1 C5 La1 77.6(3) . . ?
C12 C10 C12 125(2) 8_645 11_556 ?
C12 C10 O1 71.5(14) 8_645 . ?
C12 C10 O1 67.7(12) 11_556 . ?
C12 C10 C11 97.6(16) 8_645 . ?
C12 C10 C11 53.9(12) 11_556 . ?
O1 C10 C11 97.2(11) . . ?
C12 C10 C11 53.6(13) 8_645 11_556 ?
C12 C10 C11 95.0(15) 11_556 11_556 ?
O1 C10 C11 95.5(11) . 11_556 ?
C11 C10 C11 46.8(9) . 11_556 ?
C12 C10 C10 94.7(14) 8_645 8_645 ?
C12 C10 C10 30.1(12) 11_556 8_645 ?
O1 C10 C10 46.0(5) . 8_645 ?
C11 C10 C10 54.5(8) . 8_645 ?
C11 C10 C10 78.3(6) 11_556 8_645 ?
C12 C10 C10 34.8(14) 8_645 11_556 ?
C12 C10 C10 90.0(12) 11_556 11_556 ?
O1 C10 C10 46.0(5) . 11_556 ?
C11 C10 C10 79.1(6) . 11_556 ?
C11 C10 C10 52.7(7) 11_556 11_556 ?
C10 C10 C10 60.0 8_645 11_556 ?
C11 C11 C11 59.996(1) 11_556 8_645 ?
C11 C11 C12 108.8(9) 11_556 11_556 ?
C11 C11 C12 102.6(10) 8_645 11_556 ?
C11 C11 C10 68.1(9) 11_556 . ?
C11 C11 C10 102.2(8) 8_645 . ?
C12 C11 C10 47.8(10) 11_556 . ?
C11 C11 C10 100.3(8) 11_556 8_645 ?
C11 C11 C10 65.1(9) 8_645 8_645 ?
C12 C11 C10 40.4(9) 11_556 8_645 ?
C10 C11 C10 72.7(12) . 8_645 ?
C10 C12 C10 115(2) 11_556 8_645 ?
C10 C12 C11 86.1(16) 11_556 8_645 ?
C10 C12 C11 78.3(14) 8_645 8_645 ?
C10 C12 O1 64.6(13) 11_556 . ?
C10 C12 O1 61.8(12) 8_645 . ?
C11 C12 O1 107.9(13) 8_645 . ?

loop_
_geom_bond_atom_site_label_1
_geom_bond_atom_site_label_2
_geom_bond_distance
_geom_bond_site_symmetry_2
_geom_bond_publ_flag
La1 Cnt 2.643 . ?
La1 O1 2.671(6) . ?
La1 C5 2.793(5) 8_645 ?
La1 C5 2.793(5) . ?
La1 C5 2.793(5) 11_556 ?
La1 C1 2.851(5) . ?
La1 C1 2.851(5) 11_556 ?
La1 C1 2.851(5) 8_645 ?
La1 C4 2.879(5) . ?
La1 C4 2.879(5) 8_645 ?
La1 C4 2.879(5) 11_556 ?
La1 C2 2.982(5) 11_556 ?
La1 C2 2.982(5) 8_645 ?
La1 C2 2.982(5) . ?
La1 C3 3.007(5) 8_645 ?
La1 C3 3.007(5) 11_556 ?
La1 C3 3.007(5) . ?
O1 C10 1.458(17) 11_556 ?
O1 C10 1.458(17) 8_645 ?
O1 C10 1.458(17) . ?
O1 C12 1.530(19) 11_556 ?
O1 C12 1.530(19) . ?
O1 C12 1.530(19) 8_645 ?
C1 C2 1.404(8) . ?
C1 C5 1.431(8) . ?
C1 C6 1.510(7) . ?
C2 C3 1.408(8) . ?
C2 C7 1.503(9) . ?
C3 C4 1.409(9) . ?
C3 C8 1.525(8) . ?
C4 C5 1.418(8) . ?
C4 C9 1.514(8) . ?
C10 C12 1.12(2) 8_645 ?
C10 C12 1.28(2) 11_556 ?
C10 C11 1.69(2) . ?
C10 C11 1.73(2) 11_556 ?
C10 C10 2.02(3) 8_645 ?
C10 C10 2.02(3) 11_556 ?
C11 C11 1.356(19) 11_556 ?
C11 C11 1.357(19) 8_645 ?
C11 C12 1.39(2) 11_556 ?
C11 C10 1.73(2) 8_645 ?
C12 C10 1.12(2) 11_556 ?
C12 C10 1.28(2) 8_645 ?
C12 C11 1.39(2) 8_645 ?
